data_1544530
loop_
_publ_author_name
'Eltayeb, Naser Eltaher'

_publ_section_title
;
 Methyl 5-(4-hydroxyphenyl)-6-oxo-1,6-dihydropyrazine-2-carboxylate
;
_journal_coeditor_code IS4012
_journal_issue 11
_journal_name_full IUCrData
_journal_page_first x161689
_journal_paper_doi 10.1107/S2414314616016898
_journal_volume 1
_journal_year 2016
_chemical_formula_iupac 'C12 H10 N2 O4'
_chemical_formula_moiety 'C12 H10 N2 O4'
_chemical_formula_sum 'C12 H10 N2 O4'
_chemical_formula_weight 246.22
_chemical_name_systematic
;
Methyl 5-(4-hydroxyphenyl)-6-oxo-1,6-dihydropyrazine-2-carboxylate
;
_space_group_crystal_system monoclinic
_space_group_IT_number 15
_space_group_name_Hall '-C 2yc'
_space_group_name_H-M_alt 'C 1 2/c 1'
_symmetry_space_group_name_Hall '-C 2yc'
_symmetry_space_group_name_H-M 'C 1 2/c 1'
_atom_sites_solution_hydrogens mixed
_audit_creation_method SHELXL-2014/7
_cell_angle_alpha 90
_cell_angle_beta 99.158(5)
_cell_angle_gamma 90
_cell_formula_units_Z 8
_cell_length_a 23.9226(19)
_cell_length_b 7.1372(6)
_cell_length_c 13.0562(11)
_cell_measurement_reflns_used 184
_cell_measurement_temperature 273(2)
_cell_measurement_theta_max 18.63
_cell_measurement_theta_min 3.16
_cell_volume 2200.8(3)
_computing_cell_refinement
;
SAINT (Bruker, 2016)
;
_computing_data_collection
;
APEX3 (Bruker, 2016)
;
_computing_data_reduction
;
SAINT (Bruker, 2016)
;
_computing_molecular_graphics
;
SHELXTL (Sheldrick, 2008)
;
_computing_publication_material
;
SHELXL2014 (Sheldrick, 2015) and PLATON (Spek, 2015)
;
_computing_structure_refinement
;
SHELXL2014 (Sheldrick, 2015)
;
_computing_structure_solution
;
SHELXS2014 (Sheldrick, 2008)
;
_diffrn_ambient_temperature 273(2)
_diffrn_measured_fraction_theta_full 0.998
_diffrn_measured_fraction_theta_max 0.999
_diffrn_measurement_device_type 'Bruker D8 Quest'
_diffrn_measurement_method '\f and \w scans'
_diffrn_radiation_type MoK\a
_diffrn_radiation_wavelength 0.71073
_diffrn_reflns_av_R_equivalents 0.0751
_diffrn_reflns_limit_h_max 28
_diffrn_reflns_limit_h_min -28
_diffrn_reflns_limit_k_max 8
_diffrn_reflns_limit_k_min -8
_diffrn_reflns_limit_l_max 15
_diffrn_reflns_limit_l_min -15
_diffrn_reflns_number 20352
_diffrn_reflns_theta_full 25.242
_diffrn_reflns_theta_max 25.347
_diffrn_reflns_theta_min 2.982
_diffrn_standards_decay_% 0
_diffrn_standards_interval_count 0
_diffrn_standards_interval_time 0
_diffrn_standards_number 0
_exptl_absorpt_coefficient_mu 0.114
_exptl_absorpt_correction_T_max 0.7452
_exptl_absorpt_correction_T_min 0.6559
_exptl_absorpt_correction_type multi-scan
_exptl_absorpt_process_details
;
(SADABS; Bruker, 2016)
;
_exptl_crystal_colour colourless
_exptl_crystal_density_diffrn 1.486
_exptl_crystal_description plate
_exptl_crystal_F_000 1024
_exptl_crystal_size_max 0.300
_exptl_crystal_size_mid 0.202
_exptl_crystal_size_min 0.027
_refine_diff_density_max 0.142
_refine_diff_density_min -0.211
_refine_ls_extinction_method none
_refine_ls_goodness_of_fit_ref 1.072
_refine_ls_hydrogen_treatment mixed
_refine_ls_matrix_type full
_refine_ls_number_parameters 171
_refine_ls_number_reflns 2011
_refine_ls_number_restraints 0
_refine_ls_restrained_S_all 1.072
_refine_ls_R_factor_all 0.0682
_refine_ls_R_factor_gt 0.0451
_refine_ls_shift/su_max 0.000
_refine_ls_shift/su_mean 0.000
_refine_ls_structure_factor_coef Fsqd
_refine_ls_weighting_details 'w=1/[\s^2^(Fo^2^)+(0.0528P)^2^+1.0830P] where P=(Fo^2^+2Fc^2^)/3'
_refine_ls_weighting_scheme calc
_refine_ls_wR_factor_gt 0.1041
_refine_ls_wR_factor_ref 0.1148
_reflns_number_gt 1450
_reflns_number_total 2011
_reflns_threshold_expression 'I > 2\s(I)'
_cod_data_source_file is4012sup1.cif
_cod_data_source_block I
_cod_database_code 1544530
_shelx_space_group_comment
;
The symmetry employed for this shelxl refinement is uniquely defined
by the following loop, which should always be used as a source of
symmetry information in preference to the above space-group names.
They are only intended as comments.
;

loop_
_space_group_symop_operation_xyz
'x, y, z'
'-x, y, -z+1/2'
'x+1/2, y+1/2, z'
'-x+1/2, y+1/2, -z+1/2'
'-x, -y, -z'
'x, -y, z-1/2'
'-x+1/2, -y+1/2, -z'
'x+1/2, -y+1/2, z-1/2'

loop_
_atom_site_type_symbol
_atom_site_label
_atom_site_fract_x
_atom_site_fract_y
_atom_site_fract_z
_atom_site_U_iso_or_equiv
_atom_site_adp_type
_atom_site_calc_flag
_atom_site_occupancy
O O1 0.27612(6) 0.4678(2) 0.63884(13) 0.0586(5) Uani d 1
H H1O1 0.2492(12) 0.494(4) 0.587(2) 0.095(10) Uiso d 1
O O2 0.45124(6) 0.2748(3) 0.32435(10) 0.0591(5) Uani d 1
O O3 0.68297(6) 0.0924(2) 0.50218(12) 0.0608(5) Uani d 1
O O4 0.64150(5) 0.1191(2) 0.33671(11) 0.0534(4) Uani d 1
N N1 0.54260(6) 0.2092(2) 0.38434(12) 0.0364(4) Uani d 1
H H1N1 0.5495(10) 0.216(3) 0.3167(18) 0.066(7) Uiso d 1
N N2 0.52255(6) 0.2191(2) 0.58370(12) 0.0405(4) Uani d 1
C C1 0.42192(8) 0.3329(3) 0.64301(14) 0.0428(5) Uani d 1
H H1 0.4536 0.3093 0.6926 0.051 Uiso calc 1
C C2 0.37228(8) 0.3858(3) 0.67471(15) 0.0467(5) Uani d 1
H H2 0.3709 0.3998 0.7451 0.056 Uiso calc 1
C C3 0.32447(8) 0.4184(3) 0.60294(15) 0.0400(5) Uani d 1
C C4 0.32729(8) 0.3998(3) 0.49911(15) 0.0472(5) Uani d 1
H H4 0.2952 0.4215 0.4501 0.057 Uiso calc 1
C C5 0.37741(8) 0.3490(3) 0.46728(15) 0.0442(5) Uani d 1
H H5 0.3787 0.3381 0.3967 0.053 Uiso calc 1
C C6 0.42609(7) 0.3136(2) 0.53830(13) 0.0317(4) Uani d 1
C C7 0.48090(7) 0.2593(2) 0.50891(13) 0.0326(4) Uani d 1
C C8 0.48888(7) 0.2495(3) 0.39935(14) 0.0368(5) Uani d 1
C C9 0.58564(7) 0.1695(3) 0.46318(14) 0.0357(5) Uani d 1
C C10 0.57426(8) 0.1723(3) 0.56099(15) 0.0419(5) Uani d 1
H H10 0.6029 0.1410 0.6151 0.050 Uiso calc 1
C C11 0.64207(8) 0.1228(3) 0.43776(16) 0.0407(5) Uani d 1
C C12 0.69404(9) 0.0771(4) 0.2991(2) 0.0649(7) Uani d 1
H H12A 0.6877 0.0789 0.2247 0.097 Uiso calc 1
H H12B 0.7220 0.1693 0.3248 0.097 Uiso calc 1
H H12C 0.7072 -0.0448 0.3231 0.097 Uiso calc 1

loop_
_atom_site_aniso_label
_atom_site_aniso_U_11
_atom_site_aniso_U_22
_atom_site_aniso_U_33
_atom_site_aniso_U_12
_atom_site_aniso_U_13
_atom_site_aniso_U_23
O1 0.0377(8) 0.0876(13) 0.0530(10) 0.0142(8) 0.0146(7) 0.0015(9)
O2 0.0356(8) 0.1114(14) 0.0297(7) 0.0175(8) 0.0036(6) 0.0044(8)
O3 0.0334(8) 0.0799(12) 0.0665(10) 0.0118(8) -0.0006(7) 0.0050(8)
O4 0.0345(8) 0.0720(11) 0.0562(10) 0.0112(7) 0.0151(7) 0.0034(8)
N1 0.0289(8) 0.0481(10) 0.0333(9) 0.0019(7) 0.0078(7) 0.0035(7)
N2 0.0326(9) 0.0521(11) 0.0349(9) 0.0047(7) 0.0002(7) 0.0006(7)
C1 0.0336(10) 0.0590(14) 0.0343(10) 0.0054(9) 0.0011(8) -0.0002(9)
C2 0.0409(11) 0.0674(15) 0.0321(10) 0.0045(10) 0.0071(9) -0.0022(10)
C3 0.0317(10) 0.0442(12) 0.0463(12) 0.0018(9) 0.0125(9) 0.0003(9)
C4 0.0310(10) 0.0667(15) 0.0421(12) 0.0078(10) 0.0006(9) 0.0020(10)
C5 0.0369(11) 0.0627(14) 0.0328(10) 0.0082(10) 0.0047(8) -0.0002(10)
C6 0.0305(9) 0.0327(11) 0.0316(9) -0.0010(7) 0.0041(7) -0.0001(8)
C7 0.0313(9) 0.0324(10) 0.0334(10) -0.0004(8) 0.0037(8) 0.0015(8)
C8 0.0289(9) 0.0475(12) 0.0341(10) 0.0023(8) 0.0051(8) 0.0032(9)
C9 0.0272(9) 0.0343(11) 0.0443(11) -0.0004(8) 0.0020(8) 0.0022(9)
C10 0.0279(9) 0.0544(13) 0.0413(11) 0.0070(9) -0.0013(8) 0.0020(9)
C11 0.0314(10) 0.0378(12) 0.0528(13) 0.0014(9) 0.0069(9) 0.0033(9)
C12 0.0405(12) 0.0851(18) 0.0751(17) 0.0107(12) 0.0273(12) -0.0004(14)

loop_
_atom_type_symbol
_atom_type_description
_atom_type_scat_dispersion_real
_atom_type_scat_dispersion_imag
_atom_type_scat_source
C C 0.0033 0.0016 'International Tables Vol C Tables 4.2.6.8 and 6.1.1.4'
H H 0.0000 0.0000 'International Tables Vol C Tables 4.2.6.8 and 6.1.1.4'
N N 0.0061 0.0033 'International Tables Vol C Tables 4.2.6.8 and 6.1.1.4'
O O 0.0106 0.0060 'International Tables Vol C Tables 4.2.6.8 and 6.1.1.4'

loop_
_geom_angle_atom_site_label_1
_geom_angle_atom_site_label_2
_geom_angle_atom_site_label_3
_geom_angle
C3 O1 H1O1 110.3(19)
C11 O4 C12 118.10(16)
C8 N1 C9 123.47(16)
C8 N1 H1N1 116.3(14)
C9 N1 H1N1 120.1(14)
C7 N2 C10 120.11(16)
C2 C1 C6 121.61(17)
C2 C1 H1 119.2
C6 C1 H1 119.2
C1 C2 C3 120.41(18)
C1 C2 H2 119.8
C3 C2 H2 119.8
O1 C3 C4 122.84(17)
O1 C3 C2 117.92(18)
C4 C3 C2 119.24(17)
C3 C4 C5 120.30(18)
C3 C4 H4 119.9
C5 C4 H4 119.9
C4 C5 C6 121.51(18)
C4 C5 H5 119.2
C6 C5 H5 119.2
C5 C6 C1 116.93(17)
C5 C6 C7 123.96(16)
C1 C6 C7 119.11(16)
N2 C7 C8 120.78(16)
N2 C7 C6 117.73(16)
C8 C7 C6 121.49(15)
O2 C8 N1 120.22(16)
O2 C8 C7 124.90(16)
N1 C8 C7 114.88(15)
C10 C9 N1 118.02(16)
C10 C9 C11 123.04(17)
N1 C9 C11 118.93(17)
C9 C10 N2 122.58(17)
C9 C10 H10 118.7
N2 C10 H10 118.7
O3 C11 O4 125.00(18)
O3 C11 C9 123.59(19)
O4 C11 C9 111.40(16)
O4 C12 H12A 109.5
O4 C12 H12B 109.5
H12A C12 H12B 109.5
O4 C12 H12C 109.5
H12A C12 H12C 109.5
H12B C12 H12C 109.5

loop_
_geom_bond_atom_site_label_1
_geom_bond_atom_site_label_2
_geom_bond_distance
O1 C3 1.362(2)
O1 H1O1 0.88(3)
O2 C8 1.234(2)
O3 C11 1.204(2)
O4 C11 1.317(2)
O4 C12 1.451(2)
N1 C8 1.361(2)
N1 C9 1.365(2)
N1 H1N1 0.92(2)
N2 C7 1.311(2)
N2 C10 1.359(2)
C1 C2 1.371(3)
C1 C6 1.393(2)
C1 H1 0.9300
C2 C3 1.378(3)
C2 H2 0.9300
C3 C4 1.375(3)
C4 C5 1.379(3)
C4 H4 0.9300
C5 C6 1.391(2)
C5 H5 0.9300
C6 C7 1.475(2)
C7 C8 1.475(3)
C9 C10 1.348(3)
C9 C11 1.479(3)
C10 H10 0.9300
C12 H12A 0.9600
C12 H12B 0.9600
C12 H12C 0.9600

loop_
_geom_hbond_atom_site_label_D
_geom_hbond_atom_site_label_H
_geom_hbond_atom_site_label_A
_geom_hbond_site_symmetry_A
_geom_hbond_distance_DH
_geom_hbond_distance_HA
_geom_hbond_distance_DA
_geom_hbond_angle_DHA
_geom_hbond_publ_flag
O1 H1O1 O3 3_455 0.88(3) 1.92(3) 2.770(2) 164(3) yes
N1 H1N1 O2 2_655 0.93(2) 1.89(2) 2.792(2) 166(2) yes
C5 H5 O2 . 0.93 2.15 2.816(2) 127 yes

loop_
_geom_torsion_atom_site_label_1
_geom_torsion_atom_site_label_2
_geom_torsion_atom_site_label_3
_geom_torsion_atom_site_label_4
_geom_torsion
C6 C1 C2 C3 1.1(3)
C1 C2 C3 O1 179.0(2)
C1 C2 C3 C4 -0.9(3)
O1 C3 C4 C5 -179.8(2)
C2 C3 C4 C5 0.0(3)
C3 C4 C5 C6 0.6(3)
C4 C5 C6 C1 -0.3(3)
C4 C5 C6 C7 -179.86(19)
C2 C1 C6 C5 -0.5(3)
C2 C1 C6 C7 179.01(19)
C10 N2 C7 C8 1.7(3)
C10 N2 C7 C6 -178.52(17)
C5 C6 C7 N2 -175.99(19)
C1 C6 C7 N2 4.5(3)
C5 C6 C7 C8 3.8(3)
C1 C6 C7 C8 -175.72(18)
C9 N1 C8 O2 -176.32(19)
C9 N1 C8 C7 3.7(3)
N2 C7 C8 O2 175.80(19)
C6 C7 C8 O2 -4.0(3)
N2 C7 C8 N1 -4.3(3)
C6 C7 C8 N1 175.95(16)
C8 N1 C9 C10 -0.7(3)
C8 N1 C9 C11 178.39(18)
N1 C9 C10 N2 -2.3(3)
C11 C9 C10 N2 178.66(18)
C7 N2 C10 C9 1.7(3)
C12 O4 C11 O3 -0.6(3)
C12 O4 C11 C9 179.36(18)
C10 C9 C11 O3 -3.7(3)
N1 C9 C11 O3 177.29(19)
C10 C9 C11 O4 176.33(18)
N1 C9 C11 O4 -2.7(3)

_cod_database_fobs_code 1544530
